data_7048610
loop_
_publ_author_name
'Yang, Shuai-Liang'
'Yuan, Yue-Ying'
'Ren, Fei'
'Zhang, Chen-Xi'
'Wang, Qing-Lun'

_publ_section_title
;
 High proton conductivity in a nickel(ii) complex and its hybrid membrane.
;
_journal_issue 6
_journal_name_full 'Dalton transactions (Cambridge, England : 2003)'
_journal_page_first 2190
_journal_page_last 2196
_journal_paper_doi 10.1039/c8dt04171g
_journal_volume 48
_journal_year 2019
_chemical_formula_sum 'C39 H38 N6 Ni O14 S'
_chemical_formula_weight 905.52
_space_group_crystal_system monoclinic
_space_group_IT_number 14
_space_group_name_Hall '-P 2yn'
_space_group_name_H-M_alt 'P 1 21/n 1'
_symmetry_space_group_name_Hall '-P 2yn'
_symmetry_space_group_name_H-M 'P 1 21/n 1'
_atom_sites_solution_hydrogens mixed
_audit_creation_method SHELXL-2014
_audit_update_record
;
2018-11-26 deposited with the CCDC.
2019-01-11 downloaded from the CCDC.
;
_cell_angle_alpha 90
_cell_angle_beta 90.525(4)
_cell_angle_gamma 90
_cell_formula_units_Z 4
_cell_length_a 12.6941(16)
_cell_length_b 13.8767(18)
_cell_length_c 22.845(3)
_cell_measurement_reflns_used 11355
_cell_measurement_temperature 113(2)
_cell_measurement_theta_max 27.5
_cell_measurement_theta_min 3.1
_cell_volume 4024.0(9)
_computing_structure_refinement 'SHELXL-2014 (Sheldrick, 2014)'
_diffrn_ambient_temperature 113(2)
_diffrn_measured_fraction_theta_full 0.992
_diffrn_measured_fraction_theta_max 0.977
_diffrn_measurement_device_type 'SuperNova, Single source at offset, Eos'
_diffrn_measurement_method '\w scans'
_diffrn_radiation_type MoK\a
_diffrn_radiation_wavelength 0.71073
_diffrn_reflns_av_R_equivalents 0.0270
_diffrn_reflns_av_unetI/netI 0.0209
_diffrn_reflns_Laue_measured_fraction_full 0.992
_diffrn_reflns_Laue_measured_fraction_max 0.977
_diffrn_reflns_limit_h_max 11
_diffrn_reflns_limit_h_min -16
_diffrn_reflns_limit_k_max 18
_diffrn_reflns_limit_k_min -18
_diffrn_reflns_limit_l_max 25
_diffrn_reflns_limit_l_min -29
_diffrn_reflns_number 40137
_diffrn_reflns_point_group_measured_fraction_full 0.992
_diffrn_reflns_point_group_measured_fraction_max 0.977
_diffrn_reflns_theta_full 25.242
_diffrn_reflns_theta_max 27.569
_diffrn_reflns_theta_min 3.051
_exptl_absorpt_coefficient_mu 0.611
_exptl_absorpt_correction_T_max 1.000
_exptl_absorpt_correction_T_min 0.920
_exptl_absorpt_correction_type multi-scan
_exptl_crystal_colour pink
_exptl_crystal_density_diffrn 1.495
_exptl_crystal_description block-shaped
_exptl_crystal_F_000 1880
_exptl_crystal_size_max 0.40
_exptl_crystal_size_mid 0.35
_exptl_crystal_size_min 0.30
_refine_diff_density_max 0.380
_refine_diff_density_min -0.350
_refine_diff_density_rms 0.047
_refine_ls_extinction_method none
_refine_ls_goodness_of_fit_ref 1.016
_refine_ls_hydrogen_treatment mixed
_refine_ls_matrix_type full
_refine_ls_number_parameters 582
_refine_ls_number_reflns 9100
_refine_ls_number_restraints 15
_refine_ls_restrained_S_all 1.015
_refine_ls_R_factor_all 0.0379
_refine_ls_R_factor_gt 0.0304
_refine_ls_shift/su_max 0.000
_refine_ls_shift/su_mean 0.000
_refine_ls_structure_factor_coef Fsqd
_refine_ls_weighting_details 'w=1/[\s^2^(Fo^2^)+(0.0357P)^2^+2.1884P] where P=(Fo^2^+2Fc^2^)/3'
_refine_ls_weighting_scheme calc
_refine_ls_wR_factor_gt 0.0736
_refine_ls_wR_factor_ref 0.0766
_reflns_Friedel_coverage 0.000
_reflns_number_gt 7874
_reflns_number_total 9100
_reflns_threshold_expression 'I > 2\s(I)'
_cod_data_source_file c8dt04171g2.cif
_cod_data_source_block 1
_cod_depositor_comments
;
The following automatic conversions were performed:

'_exptl_absorpt_correction_type' value 'Multi-scan' changed to
'multi-scan' according to
/home/data/users/saulius/crontab/automatic-downloads/rss-feeds/RSC/lib/dictionaries/cif_core.dic
dictionary named 'cif_core.dic' version 2.4.2 from 2011-04-26.

Automatic conversion script
Id: cif_fix_values 4973 2017-02-22 13:04:09Z antanas 

 Adding full bibliography for 7048610.cif.
;
_cod_original_cell_volume 4024.1(9)
_cod_database_code 7048610
_shelx_space_group_comment
;
The symmetry employed for this shelxl refinement is uniquely defined
by the following loop, which should always be used as a source of
symmetry information in preference to the above space-group names.
They are only intended as comments.
;
_shelxl_version_number 2014-3

loop_
_space_group_symop_operation_xyz
'x, y, z'
'-x+1/2, y+1/2, -z+1/2'
'-x, -y, -z'
'x-1/2, -y-1/2, z-1/2'

loop_
_atom_site_label
_atom_site_type_symbol
_atom_site_fract_x
_atom_site_fract_y
_atom_site_fract_z
_atom_site_U_iso_or_equiv
_atom_site_adp_type
_atom_site_occupancy
_atom_site_site_symmetry_order
_atom_site_calc_flag
_atom_site_refinement_flags_posn
_atom_site_refinement_flags_adp
Ni1 Ni 0.90624(2) 0.00783(2) 0.18199(2) 0.01775(6) Uani 1 1 d . .
N1 N 0.84445(10) 0.13466(9) 0.14441(6) 0.0224(3) Uani 1 1 d . .
N2 N 1.04176(10) 0.08324(9) 0.16339(5) 0.0194(2) Uani 1 1 d . .
N3 N 0.91465(10) -0.07432(9) 0.10610(6) 0.0230(3) Uani 1 1 d . .
N4 N 0.97150(10) -0.12131(9) 0.21391(6) 0.0219(3) Uani 1 1 d . .
N5 N 0.89262(10) 0.06602(9) 0.26577(6) 0.0219(3) Uani 1 1 d . .
N6 N 0.75800(10) -0.04017(9) 0.20524(5) 0.0204(3) Uani 1 1 d . .
O1 O 0.11644(9) 0.46212(8) 0.16255(5) 0.0279(2) Uani 1 1 d . .
O2 O 0.26973(10) 0.47193(9) 0.21120(5) 0.0323(3) Uani 1 1 d . .
H2A H 0.2453 0.4276 0.2305 0.048 Uiso 1 1 calc R U
O3 O 0.44337(12) 0.83344(9) 0.03172(7) 0.0472(4) Uani 1 1 d . .
O4 O 0.28103(11) 0.89424(9) 0.02693(6) 0.0385(3) Uani 1 1 d . .
H4A H 0.3092 0.9347 0.0062 0.058 Uiso 1 1 calc R U
O5 O 0.34741(10) 0.91062(8) 0.15152(5) 0.0294(3) Uani 1 1 d . .
O6 O 0.26491(12) 0.83643(8) 0.22427(5) 0.0413(3) Uani 1 1 d . .
O7 O 0.14034(9) 0.44834(8) 0.02803(5) 0.0285(2) Uani 1 1 d . .
O8 O 0.30449(9) 0.39557(8) 0.07168(5) 0.0274(2) Uani 1 1 d . .
O9 O 0.30512(10) 0.48650(8) -0.01906(5) 0.0313(3) Uani 1 1 d . .
O10 O 0.05103(10) 0.46947(9) 0.91435(5) 0.0312(3) Uani 1 1 d D .
H10B H -0.0101(13) 0.4915(16) 0.9139(10) 0.047 Uiso 1 1 d D U
H10A H 0.0742(16) 0.4699(16) 0.9487(7) 0.047 Uiso 1 1 d D U
O11 O 0.53392(12) 0.40478(12) 0.08250(9) 0.0605(5) Uani 1 1 d D .
H11B H 0.4665(13) 0.413(2) 0.0777(13) 0.091 Uiso 1 1 d D U
H11A H 0.565(2) 0.441(2) 0.0576(12) 0.091 Uiso 1 1 d D U
O12 O 0.48259(12) 0.05491(11) 0.10621(7) 0.0508(4) Uani 1 1 d D .
H12B H 0.449(2) 0.0995(16) 0.0890(12) 0.076 Uiso 1 1 d D U
H12A H 0.4366(19) 0.0131(16) 0.1173(13) 0.076 Uiso 1 1 d D U
O13 O 0.63691(13) 0.97194(11) 0.03729(7) 0.0481(4) Uani 1 1 d D .
H13B H 0.5831(18) 0.9958(18) 0.0541(12) 0.072 Uiso 1 1 d D U
H13A H 0.619(2) 0.9212(15) 0.0191(11) 0.072 Uiso 1 1 d D U
O14 O 0.61340(12) 0.79127(10) 0.96219(8) 0.0508(4) Uani 1 1 d D .
H14B H 0.6400(19) 0.7365(15) 0.9510(12) 0.076 Uiso 1 1 d D U
H14A H 0.5592(16) 0.7769(19) 0.9825(11) 0.076 Uiso 1 1 d D U
S1 S 0.25188(3) 0.46796(2) 0.03549(2) 0.01968(8) Uani 1 1 d . .
C1 C 0.74298(13) 0.15494(13) 0.13339(7) 0.0290(3) Uani 1 1 d . .
H1 H 0.6930 0.1069 0.1390 0.035 Uiso 1 1 calc R U
C2 C 0.70963(15) 0.24460(13) 0.11400(8) 0.0337(4) Uani 1 1 d . .
H2 H 0.6386 0.2564 0.1066 0.040 Uiso 1 1 calc R U
C3 C 0.78346(15) 0.31595(12) 0.10580(7) 0.0338(4) Uani 1 1 d . .
H3 H 0.7628 0.3770 0.0935 0.041 Uiso 1 1 calc R U
C4 C 0.88853(15) 0.29582(11) 0.11605(7) 0.0297(4) Uani 1 1 d . .
H4 H 0.9396 0.3428 0.1100 0.036 Uiso 1 1 calc R U
C5 C 0.91694(13) 0.20441(10) 0.13550(6) 0.0217(3) Uani 1 1 d . .
C6 C 1.02755(12) 0.17621(10) 0.14695(6) 0.0202(3) Uani 1 1 d . .
C7 C 1.11169(14) 0.23900(11) 0.14124(7) 0.0276(3) Uani 1 1 d . .
H7 H 1.1005 0.3027 0.1301 0.033 Uiso 1 1 calc R U
C8 C 1.21240(14) 0.20567(13) 0.15233(7) 0.0308(4) Uani 1 1 d . .
H8 H 1.2697 0.2472 0.1497 0.037 Uiso 1 1 calc R U
C9 C 1.22744(13) 0.11064(13) 0.16734(7) 0.0287(3) Uani 1 1 d . .
H9 H 1.2949 0.0865 0.1739 0.034 Uiso 1 1 calc R U
C10 C 1.13986(12) 0.05157(11) 0.17244(7) 0.0236(3) Uani 1 1 d . .
H10 H 1.1499 -0.0127 0.1826 0.028 Uiso 1 1 calc R U
C11 C 0.88969(14) -0.04453(12) 0.05195(7) 0.0292(4) Uani 1 1 d . .
H11 H 0.8721 0.0199 0.0463 0.035 Uiso 1 1 calc R U
C12 C 0.88908(18) -0.10575(15) 0.00418(8) 0.0431(5) Uani 1 1 d . .
H12 H 0.8712 -0.0831 -0.0329 0.052 Uiso 1 1 calc R U
C13 C 0.9156(2) -0.20122(15) 0.01274(9) 0.0541(6) Uani 1 1 d . .
H13 H 0.9142 -0.2442 -0.0185 0.065 Uiso 1 1 calc R U
C14 C 0.94402(19) -0.23244(14) 0.06785(8) 0.0448(5) Uani 1 1 d . .
H14 H 0.9636 -0.2962 0.0741 0.054 Uiso 1 1 calc R U
C15 C 0.94317(13) -0.16734(11) 0.11411(7) 0.0263(3) Uani 1 1 d . .
C16 C 0.97053(12) -0.19463(11) 0.17493(7) 0.0229(3) Uani 1 1 d . .
C17 C 0.99181(14) -0.28892(12) 0.19161(8) 0.0299(4) Uani 1 1 d . .
H17 H 0.9907 -0.3384 0.1641 0.036 Uiso 1 1 calc R U
C18 C 1.01468(14) -0.30806(12) 0.24989(8) 0.0331(4) Uani 1 1 d . .
H18 H 1.0284 -0.3708 0.2621 0.040 Uiso 1 1 calc R U
C19 C 1.01682(13) -0.23342(13) 0.28938(8) 0.0302(4) Uani 1 1 d . .
H19 H 1.0325 -0.2447 0.3286 0.036 Uiso 1 1 calc R U
C20 C 0.99528(13) -0.14104(12) 0.26973(7) 0.0260(3) Uani 1 1 d . .
H20 H 0.9975 -0.0906 0.2965 0.031 Uiso 1 1 calc R U
C21 C 0.96660(13) 0.11454(12) 0.29563(7) 0.0268(3) Uani 1 1 d . .
H21 H 1.0315 0.1248 0.2781 0.032 Uiso 1 1 calc R U
C22 C 0.95107(14) 0.15006(12) 0.35120(7) 0.0289(4) Uani 1 1 d . .
H22 H 1.0049 0.1821 0.3710 0.035 Uiso 1 1 calc R U
C23 C 0.85451(15) 0.13727(12) 0.37675(7) 0.0310(4) Uani 1 1 d . .
H23 H 0.8413 0.1626 0.4137 0.037 Uiso 1 1 calc R U
C24 C 0.77703(14) 0.08628(12) 0.34694(7) 0.0274(3) Uani 1 1 d . .
H24 H 0.7115 0.0762 0.3637 0.033 Uiso 1 1 calc R U
C25 C 0.79883(12) 0.05055(10) 0.29160(6) 0.0210(3) Uani 1 1 d . .
C26 C 0.72259(12) -0.00870(10) 0.25742(6) 0.0197(3) Uani 1 1 d . .
C27 C 0.62258(13) -0.03079(11) 0.27676(7) 0.0243(3) Uani 1 1 d . .
H27 H 0.6003 -0.0099 0.3133 0.029 Uiso 1 1 calc R U
C28 C 0.55604(13) -0.08440(12) 0.24115(7) 0.0277(3) Uani 1 1 d . .
H28 H 0.4883 -0.0995 0.2533 0.033 Uiso 1 1 calc R U
C29 C 0.59153(13) -0.11516(11) 0.18745(7) 0.0269(3) Uani 1 1 d . .
H29 H 0.5478 -0.1503 0.1625 0.032 Uiso 1 1 calc R U
C30 C 0.69292(13) -0.09283(11) 0.17146(7) 0.0241(3) Uani 1 1 d . .
H30 H 0.7174 -0.1152 0.1357 0.029 Uiso 1 1 calc R U
C31 C 0.26202(11) 0.57761(10) 0.07601(6) 0.0170(3) Uani 1 1 d . .
C32 C 0.29606(12) 0.66021(10) 0.04749(6) 0.0205(3) Uani 1 1 d . .
H32 H 0.3118 0.6574 0.0078 0.025 Uiso 1 1 calc R U
C33 C 0.30703(12) 0.74721(10) 0.07745(6) 0.0188(3) Uani 1 1 d . .
C34 C 0.28566(11) 0.75125(10) 0.13718(6) 0.0177(3) Uani 1 1 d . .
C35 C 0.25424(12) 0.66750(10) 0.16540(6) 0.0181(3) Uani 1 1 d . .
H35 H 0.2415 0.6695 0.2054 0.022 Uiso 1 1 calc R U
C36 C 0.24124(11) 0.58110(10) 0.13571(6) 0.0168(3) Uani 1 1 d . .
C37 C 0.20314(12) 0.49651(10) 0.17094(6) 0.0195(3) Uani 1 1 d . .
C38 C 0.35110(14) 0.83087(11) 0.04390(7) 0.0252(3) Uani 1 1 d . .
C39 C 0.30171(12) 0.84146(10) 0.17294(6) 0.0202(3) Uani 1 1 d . .

loop_
_atom_site_aniso_label
_atom_site_aniso_U_11
_atom_site_aniso_U_22
_atom_site_aniso_U_33
_atom_site_aniso_U_23
_atom_site_aniso_U_13
_atom_site_aniso_U_12
Ni1 0.01859(10) 0.01787(9) 0.01679(9) 0.00156(7) 0.00075(7) -0.00086(7)
N1 0.0233(7) 0.0222(6) 0.0216(6) 0.0016(5) -0.0006(5) 0.0027(5)
N2 0.0215(6) 0.0187(6) 0.0180(6) 0.0002(5) 0.0009(5) -0.0001(5)
N3 0.0252(7) 0.0238(6) 0.0200(6) 0.0005(5) 0.0027(5) -0.0029(5)
N4 0.0226(7) 0.0214(6) 0.0216(6) 0.0023(5) 0.0022(5) -0.0009(5)
N5 0.0232(7) 0.0212(6) 0.0213(6) 0.0001(5) -0.0006(5) -0.0010(5)
N6 0.0213(6) 0.0210(6) 0.0188(6) 0.0013(5) -0.0002(5) -0.0014(5)
O1 0.0278(6) 0.0253(6) 0.0306(6) 0.0059(5) 0.0026(5) -0.0043(5)
O2 0.0430(7) 0.0284(6) 0.0253(6) 0.0131(5) -0.0086(5) -0.0066(5)
O3 0.0473(9) 0.0284(7) 0.0664(10) 0.0019(6) 0.0326(7) -0.0039(6)
O4 0.0450(8) 0.0284(6) 0.0417(7) 0.0180(5) -0.0096(6) -0.0080(5)
O5 0.0355(7) 0.0203(5) 0.0323(6) -0.0038(5) 0.0042(5) -0.0076(5)
O6 0.0783(10) 0.0229(6) 0.0230(6) -0.0086(5) 0.0143(6) -0.0094(6)
O7 0.0295(6) 0.0296(6) 0.0264(6) -0.0080(5) -0.0022(5) -0.0030(5)
O8 0.0353(7) 0.0176(5) 0.0294(6) -0.0002(4) -0.0007(5) 0.0050(4)
O9 0.0462(8) 0.0266(6) 0.0212(6) -0.0065(4) 0.0116(5) -0.0042(5)
O10 0.0280(6) 0.0408(7) 0.0250(6) 0.0013(5) 0.0003(5) 0.0088(5)
O11 0.0345(8) 0.0576(10) 0.0896(13) 0.0369(9) 0.0035(8) 0.0069(7)
O12 0.0487(9) 0.0458(9) 0.0577(10) 0.0194(7) -0.0039(7) -0.0148(7)
O13 0.0676(11) 0.0372(8) 0.0393(8) 0.0157(6) -0.0130(7) -0.0233(7)
O14 0.0486(9) 0.0272(7) 0.0772(11) 0.0018(7) 0.0269(8) 0.0031(6)
S1 0.02662(19) 0.01593(16) 0.01652(17) -0.00304(12) 0.00156(14) -0.00031(13)
C1 0.0258(9) 0.0338(9) 0.0274(8) 0.0025(7) -0.0023(7) 0.0041(7)
C2 0.0313(9) 0.0398(10) 0.0298(9) 0.0019(7) -0.0031(7) 0.0152(8)
C3 0.0480(11) 0.0239(8) 0.0292(9) 0.0010(7) -0.0070(8) 0.0139(7)
C4 0.0427(10) 0.0189(7) 0.0274(8) 0.0010(6) -0.0038(7) 0.0023(7)
C5 0.0292(8) 0.0190(7) 0.0170(7) -0.0011(5) -0.0010(6) 0.0024(6)
C6 0.0274(8) 0.0181(7) 0.0150(7) -0.0012(5) 0.0013(6) -0.0006(6)
C7 0.0357(9) 0.0200(7) 0.0271(8) 0.0002(6) 0.0001(7) -0.0059(6)
C8 0.0283(9) 0.0328(9) 0.0314(9) -0.0009(7) 0.0016(7) -0.0110(7)
C9 0.0207(8) 0.0355(9) 0.0299(8) -0.0011(7) 0.0010(6) -0.0020(7)
C10 0.0238(8) 0.0234(7) 0.0236(7) 0.0014(6) 0.0002(6) 0.0015(6)
C11 0.0375(10) 0.0295(8) 0.0209(8) 0.0025(6) 0.0028(7) -0.0016(7)
C12 0.0681(14) 0.0426(11) 0.0187(8) 0.0008(7) 0.0025(8) -0.0022(10)
C13 0.0994(19) 0.0373(11) 0.0259(10) -0.0092(8) 0.0050(11) 0.0023(11)
C14 0.0767(16) 0.0276(9) 0.0301(9) -0.0037(7) 0.0078(9) 0.0040(9)
C15 0.0319(9) 0.0231(7) 0.0241(8) 0.0002(6) 0.0058(7) -0.0011(6)
C16 0.0211(8) 0.0220(7) 0.0257(8) 0.0008(6) 0.0036(6) -0.0010(6)
C17 0.0317(9) 0.0217(7) 0.0362(9) 0.0007(7) -0.0001(7) 0.0011(6)
C18 0.0325(9) 0.0243(8) 0.0423(10) 0.0096(7) -0.0039(8) 0.0018(7)
C19 0.0255(9) 0.0360(9) 0.0291(8) 0.0105(7) -0.0028(7) 0.0001(7)
C20 0.0245(8) 0.0292(8) 0.0242(8) 0.0019(6) -0.0006(6) 0.0005(6)
C21 0.0270(8) 0.0275(8) 0.0259(8) 0.0008(6) -0.0023(6) -0.0056(6)
C22 0.0346(9) 0.0277(8) 0.0242(8) 0.0000(6) -0.0053(7) -0.0087(7)
C23 0.0448(11) 0.0290(8) 0.0190(7) -0.0015(6) 0.0006(7) -0.0076(7)
C24 0.0324(9) 0.0283(8) 0.0216(8) 0.0006(6) 0.0037(7) -0.0049(7)
C25 0.0255(8) 0.0183(7) 0.0194(7) 0.0040(5) -0.0004(6) -0.0004(6)
C26 0.0241(8) 0.0169(6) 0.0181(7) 0.0027(5) -0.0004(6) 0.0009(5)
C27 0.0264(8) 0.0240(7) 0.0226(7) 0.0011(6) 0.0048(6) 0.0000(6)
C28 0.0220(8) 0.0278(8) 0.0334(9) 0.0010(7) 0.0050(7) -0.0032(6)
C29 0.0239(8) 0.0255(8) 0.0313(8) -0.0029(6) -0.0036(7) -0.0041(6)
C30 0.0252(8) 0.0254(7) 0.0215(7) -0.0029(6) -0.0002(6) -0.0023(6)
C31 0.0206(7) 0.0152(6) 0.0152(6) -0.0017(5) -0.0010(5) 0.0014(5)
C32 0.0273(8) 0.0204(7) 0.0138(6) 0.0005(5) 0.0010(6) -0.0007(6)
C33 0.0214(7) 0.0171(6) 0.0178(7) 0.0013(5) 0.0002(6) -0.0003(5)
C34 0.0191(7) 0.0159(6) 0.0182(7) -0.0008(5) -0.0003(5) 0.0011(5)
C35 0.0230(7) 0.0183(7) 0.0130(6) -0.0004(5) 0.0015(5) 0.0013(5)
C36 0.0184(7) 0.0162(6) 0.0157(6) 0.0017(5) -0.0004(5) 0.0006(5)
C37 0.0285(8) 0.0151(6) 0.0149(6) -0.0009(5) 0.0037(6) 0.0016(6)
C38 0.0369(10) 0.0188(7) 0.0200(7) -0.0025(6) 0.0054(7) -0.0050(6)
C39 0.0229(8) 0.0170(7) 0.0206(7) -0.0021(5) -0.0018(6) 0.0020(6)

loop_
_atom_type_symbol
_atom_type_description
_atom_type_scat_dispersion_real
_atom_type_scat_dispersion_imag
_atom_type_scat_source
C C 0.0033 0.0016 'International Tables Vol C Tables 4.2.6.8 and 6.1.1.4'
H H 0.0000 0.0000 'International Tables Vol C Tables 4.2.6.8 and 6.1.1.4'
N N 0.0061 0.0033 'International Tables Vol C Tables 4.2.6.8 and 6.1.1.4'
O O 0.0106 0.0060 'International Tables Vol C Tables 4.2.6.8 and 6.1.1.4'
S S 0.1246 0.1234 'International Tables Vol C Tables 4.2.6.8 and 6.1.1.4'
Ni Ni 0.3393 1.1124 'International Tables Vol C Tables 4.2.6.8 and 6.1.1.4'

loop_
_geom_angle_atom_site_label_1
_geom_angle_atom_site_label_2
_geom_angle_atom_site_label_3
_geom_angle
N2 Ni1 N6 168.14(5)
N2 Ni1 N3 93.27(5)
N6 Ni1 N3 95.24(5)
N2 Ni1 N5 93.96(5)
N6 Ni1 N5 78.81(5)
N3 Ni1 N5 169.41(5)
N2 Ni1 N4 100.21(5)
N6 Ni1 N4 89.60(5)
N3 Ni1 N4 78.39(5)
N5 Ni1 N4 92.72(5)
N2 Ni1 N1 78.47(5)
N6 Ni1 N1 92.15(5)
N3 Ni1 N1 98.05(5)
N5 Ni1 N1 90.97(5)
N4 Ni1 N1 176.17(5)
C1 N1 C5 118.40(14)
C1 N1 Ni1 127.28(11)
C5 N1 Ni1 114.09(10)
C10 N2 C6 118.56(13)
C10 N2 Ni1 125.45(10)
C6 N2 Ni1 115.54(10)
C11 N3 C15 118.70(14)
C11 N3 Ni1 125.98(11)
C15 N3 Ni1 115.23(10)
C20 N4 C16 118.36(13)
C20 N4 Ni1 126.20(11)
C16 N4 Ni1 114.32(10)
C21 N5 C25 118.35(14)
C21 N5 Ni1 126.80(11)
C25 N5 Ni1 114.84(10)
C30 N6 C26 118.40(13)
C30 N6 Ni1 125.73(11)
C26 N6 Ni1 115.67(10)
C37 O2 H2A 109.5
C38 O4 H4A 109.5
H10B O10 H10A 109.2(18)
H11B O11 H11A 107(2)
H12B O12 H12A 107(2)
H13B O13 H13A 109(2)
H14B O14 H14A 106(2)
O9 S1 O7 113.31(7)
O9 S1 O8 113.31(7)
O7 S1 O8 112.25(7)
O9 S1 C31 105.26(7)
O7 S1 C31 106.65(7)
O8 S1 C31 105.21(7)
N1 C1 C2 122.61(16)
N1 C1 H1 118.7
C2 C1 H1 118.7
C3 C2 C1 118.86(16)
C3 C2 H2 120.6
C1 C2 H2 120.6
C2 C3 C4 119.28(15)
C2 C3 H3 120.4
C4 C3 H3 120.4
C3 C4 C5 119.08(16)
C3 C4 H4 120.5
C5 C4 H4 120.5
N1 C5 C4 121.75(15)
N1 C5 C6 115.48(13)
C4 C5 C6 122.76(15)
N2 C6 C7 121.60(14)
N2 C6 C5 115.14(13)
C7 C6 C5 123.26(14)
C8 C7 C6 119.03(15)
C8 C7 H7 120.5
C6 C7 H7 120.5
C9 C8 C7 119.54(15)
C9 C8 H8 120.2
C7 C8 H8 120.2
C8 C9 C10 118.55(16)
C8 C9 H9 120.7
C10 C9 H9 120.7
N2 C10 C9 122.67(15)
N2 C10 H10 118.7
C9 C10 H10 118.7
N3 C11 C12 122.60(16)
N3 C11 H11 118.7
C12 C11 H11 118.7
C13 C12 C11 118.56(17)
C13 C12 H12 120.7
C11 C12 H12 120.7
C14 C13 C12 119.56(18)
C14 C13 H13 120.2
C12 C13 H13 120.2
C13 C14 C15 119.14(18)
C13 C14 H14 120.4
C15 C14 H14 120.4
N3 C15 C14 121.40(16)
N3 C15 C16 115.59(14)
C14 C15 C16 123.00(15)
N4 C16 C17 121.85(15)
N4 C16 C15 115.27(13)
C17 C16 C15 122.86(14)
C18 C17 C16 118.86(16)
C18 C17 H17 120.6
C16 C17 H17 120.6
C19 C18 C17 119.29(15)
C19 C18 H18 120.4
C17 C18 H18 120.4
C18 C19 C20 118.84(16)
C18 C19 H19 120.6
C20 C19 H19 120.6
N4 C20 C19 122.77(15)
N4 C20 H20 118.6
C19 C20 H20 118.6
N5 C21 C22 122.98(16)
N5 C21 H21 118.5
C22 C21 H21 118.5
C23 C22 C21 118.75(15)
C23 C22 H22 120.6
C21 C22 H22 120.6
C22 C23 C24 119.29(16)
C22 C23 H23 120.4
C24 C23 H23 120.4
C23 C24 C25 118.92(16)
C23 C24 H24 120.5
C25 C24 H24 120.5
N5 C25 C24 121.66(14)
N5 C25 C26 115.52(13)
C24 C25 C26 122.81(14)
N6 C26 C27 121.64(14)
N6 C26 C25 114.98(13)
C27 C26 C25 123.38(14)
C26 C27 C28 119.24(15)
C26 C27 H27 120.4
C28 C27 H27 120.4
C29 C28 C27 119.13(15)
C29 C28 H28 120.4
C27 C28 H28 120.4
C30 C29 C28 118.71(15)
C30 C29 H29 120.6
C28 C29 H29 120.6
N6 C30 C29 122.84(15)
N6 C30 H30 118.6
C29 C30 H30 118.6
C32 C31 C36 119.54(13)
C32 C31 S1 118.77(11)
C36 C31 S1 121.62(11)
C31 C32 C33 120.96(13)
C31 C32 H32 119.5
C33 C32 H32 119.5
C32 C33 C34 119.70(13)
C32 C33 C38 117.06(13)
C34 C33 C38 123.02(13)
C35 C34 C33 118.66(13)
C35 C34 C39 118.76(13)
C33 C34 C39 122.47(13)
C36 C35 C34 121.99(13)
C36 C35 H35 119.0
C34 C35 H35 119.0
C35 C36 C31 119.10(13)
C35 C36 C37 116.75(12)
C31 C36 C37 124.13(12)
O1 C37 O2 126.62(14)
O1 C37 C36 121.18(13)
O2 C37 C36 112.07(13)
O3 C38 O4 124.82(15)
O3 C38 C33 120.48(15)
O4 C38 C33 114.56(14)
O5 C39 O6 126.30(14)
O5 C39 C34 119.74(13)
O6 C39 C34 113.96(13)

loop_
_geom_bond_atom_site_label_1
_geom_bond_atom_site_label_2
_geom_bond_distance
Ni1 N2 2.0613(13)
Ni1 N6 2.0701(13)
Ni1 N3 2.0786(13)
Ni1 N5 2.0860(13)
Ni1 N4 2.1021(13)
Ni1 N1 2.1065(13)
N1 C1 1.340(2)
N1 C5 1.352(2)
N2 C10 1.335(2)
N2 C6 1.3551(18)
N3 C11 1.339(2)
N3 C15 1.353(2)
N4 C20 1.336(2)
N4 C16 1.352(2)
N5 C21 1.337(2)
N5 C25 1.351(2)
N6 C30 1.3417(19)
N6 C26 1.3503(19)
O1 C37 1.2132(19)
O2 C37 1.2894(19)
O2 H2A 0.8200
O3 C38 1.207(2)
O4 C38 1.307(2)
O4 H4A 0.8200
O5 C39 1.2256(18)
O6 C39 1.2683(19)
O7 S1 1.4502(12)
O8 S1 1.4591(11)
O9 S1 1.4461(12)
O10 H10B 0.834(15)
O10 H10A 0.835(15)
O11 H11B 0.870(16)
O11 H11A 0.860(17)
O12 H12B 0.846(16)
O12 H12A 0.863(16)
O13 H13B 0.853(16)
O13 H13A 0.847(16)
O14 H14B 0.870(16)
O14 H14A 0.857(16)
S1 C31 1.7851(14)
C1 C2 1.386(2)
C1 H1 0.9300
C2 C3 1.377(3)
C2 H2 0.9300
C3 C4 1.381(3)
C3 H3 0.9300
C4 C5 1.391(2)
C4 H4 0.9300
C5 C6 1.479(2)
C6 C7 1.386(2)
C7 C8 1.381(2)
C7 H7 0.9300
C8 C9 1.375(2)
C8 H8 0.9300
C9 C10 1.387(2)
C9 H9 0.9300
C10 H10 0.9300
C11 C12 1.383(2)
C11 H11 0.9300
C12 C13 1.380(3)
C12 H12 0.9300
C13 C14 1.376(3)
C13 H13 0.9300
C14 C15 1.390(2)
C14 H14 0.9300
C15 C16 1.478(2)
C16 C17 1.389(2)
C17 C18 1.386(2)
C17 H17 0.9300
C18 C19 1.374(3)
C18 H18 0.9300
C19 C20 1.385(2)
C19 H19 0.9300
C20 H20 0.9300
C21 C22 1.378(2)
C21 H21 0.9300
C22 C23 1.374(3)
C22 H22 0.9300
C23 C24 1.386(2)
C23 H23 0.9300
C24 C25 1.388(2)
C24 H24 0.9300
C25 C26 1.486(2)
C26 C27 1.382(2)
C27 C28 1.384(2)
C27 H27 0.9300
C28 C29 1.379(2)
C28 H28 0.9300
C29 C30 1.377(2)
C29 H29 0.9300
C30 H30 0.9300
C31 C32 1.389(2)
C31 C36 1.3925(19)
C32 C33 1.3942(19)
C32 H32 0.9300
C33 C34 1.395(2)
C33 C38 1.502(2)
C34 C35 1.3891(19)
C34 C39 1.5076(19)
C35 C36 1.3866(19)
C35 H35 0.9300
C36 C37 1.5055(19)
